data_7155804
loop_
_publ_author_name
'Gu, Han'
'Chio, Tak Ian'
'Lei, Zhen'
'Staples, Richard J.'
'Hirschi, Jennifer S.'
'Bane, Susan'

_publ_section_title
;
 Formation of hydrazones and stabilized boron-nitrogen heterocycles in
 aqueous solution from carbohydrazides and ortho-formylphenylboronic acids
;
_journal_name_full 'Org. Biomol. Chem.'
_journal_paper_doi 10.1039/C7OB01708A
_journal_year 2017
_chemical_absolute_configuration unk
_chemical_formula_moiety 'C9 H10 B N3 O2'
_chemical_formula_sum 'C9 H10 B N3 O2'
_chemical_formula_weight 203.01
_chemical_name_systematic 'glyzide diazaborine'
_space_group_crystal_system orthorhombic
_space_group_IT_number 29
_space_group_name_Hall 'P 2c -2ac'
_space_group_name_H-M_alt 'P c a 21'
_symmetry_space_group_name_Hall 'P 2c -2ac'
_symmetry_space_group_name_H-M 'P c a 21'
_atom_sites_solution_hydrogens mixed
_atom_sites_solution_primary direct
_audit_creation_date 2016-10-19
_audit_creation_method
;
Olex2 1.2-alpha
(compiled 2016.10.10 svn.r3347 for OlexSys, GUI svn.r5252)
;
_audit_update_record
;
2016-11-20 deposited with the CCDC.
2017-08-08 downloaded from the CCDC.
;
_cell_angle_alpha 90
_cell_angle_beta 90
_cell_angle_gamma 90
_cell_formula_units_Z 4
_cell_length_a 17.2080(8)
_cell_length_b 5.9717(2)
_cell_length_c 9.2902(4)
_cell_measurement_reflns_used 2420
_cell_measurement_temperature 173(2)
_cell_measurement_theta_max 72.14
_cell_measurement_theta_min 5.14
_cell_volume 954.67(7)
_computing_cell_refinement 'SAINT v8.34A (Bruker, 2013)'
_computing_data_collection 'COSMO (BRUKER, V1.61, 2009)'
_computing_data_reduction 'SAINT v8.34A (Bruker, 2013)'
_computing_molecular_graphics 'Olex2 (Dolomanov et al., 2009)'
_computing_publication_material 'Olex2 (Dolomanov et al., 2009)'
_computing_structure_refinement 'XL (Sheldrick, 2008)'
_computing_structure_solution 'ShelXS (Sheldrick, 2008)'
_diffrn_ambient_temperature 173(2)
_diffrn_detector_area_resol_mean 8.36
_diffrn_measured_fraction_theta_full 0.999
_diffrn_measured_fraction_theta_max 0.997
_diffrn_measurement_device_type 'Bruker APEX-II CCD'
_diffrn_measurement_method '\w and \f'
_diffrn_radiation_monochromator graphite
_diffrn_radiation_type CuK\a
_diffrn_radiation_wavelength 1.54178
_diffrn_reflns_av_R_equivalents 0.0908
_diffrn_reflns_av_unetI/netI 0.0917
_diffrn_reflns_Laue_measured_fraction_full 0.999
_diffrn_reflns_Laue_measured_fraction_max 0.997
_diffrn_reflns_limit_h_max 17
_diffrn_reflns_limit_h_min -21
_diffrn_reflns_limit_k_max 7
_diffrn_reflns_limit_k_min -7
_diffrn_reflns_limit_l_max 11
_diffrn_reflns_limit_l_min -11
_diffrn_reflns_number 5191
_diffrn_reflns_point_group_measured_fraction_full 0.999
_diffrn_reflns_point_group_measured_fraction_max 0.997
_diffrn_reflns_theta_full 67.679
_diffrn_reflns_theta_max 72.136
_diffrn_reflns_theta_min 5.140
_diffrn_source 'sealed tube'
_diffrn_standards_number 0
_exptl_absorpt_coefficient_mu 0.831
_exptl_absorpt_correction_T_max 0.7536
_exptl_absorpt_correction_T_min 0.5355
_exptl_absorpt_correction_type multi-scan
_exptl_absorpt_process_details
'SADABS-2012/1 (Bruker,2012) was used for absorption correction. wR2(int) was 0.1182 before and 0.0848 after correction. The Ratio of minimum to maximum transmission is 0.7106. The \l/2 correction factor is 0.0015.'
_exptl_crystal_colour colourless
_exptl_crystal_colour_primary colourless
_exptl_crystal_density_diffrn 1.412
_exptl_crystal_description plate
_exptl_crystal_F_000 424
_exptl_crystal_recrystallization_method 'used as received'
_exptl_crystal_size_max 0.12
_exptl_crystal_size_mid 0.073
_exptl_crystal_size_min 0.041
_refine_diff_density_max 0.509
_refine_diff_density_min -0.428
_refine_diff_density_rms 0.112
_refine_ls_abs_structure_details
;
 Refined as an inversion twin.
;
_refine_ls_abs_structure_Flack -0.1(7)
_refine_ls_extinction_method none
_refine_ls_goodness_of_fit_ref 1.073
_refine_ls_hydrogen_treatment mixed
_refine_ls_matrix_type full
_refine_ls_number_parameters 141
_refine_ls_number_reflns 1738
_refine_ls_number_restraints 1
_refine_ls_restrained_S_all 1.073
_refine_ls_R_factor_all 0.0842
_refine_ls_R_factor_gt 0.0747
_refine_ls_shift/su_max 0.001
_refine_ls_shift/su_mean 0.000
_refine_ls_structure_factor_coef Fsqd
_refine_ls_weighting_details 'w=1/[\s^2^(Fo^2^)+(0.1049P)^2^] where P=(Fo^2^+2Fc^2^)/3'
_refine_ls_weighting_scheme calc
_refine_ls_wR_factor_gt 0.1696
_refine_ls_wR_factor_ref 0.1781
_reflns_Friedel_coverage 0.873
_reflns_Friedel_fraction_full 0.999
_reflns_Friedel_fraction_max 0.997
_reflns_number_gt 1512
_reflns_number_total 1738
_reflns_threshold_expression 'I > 2\s(I)'
_cod_data_source_file c7ob01708a2.cif
_cod_data_source_block jhbu1016d
_cod_database_code 7155804
_shelxl_version_number 2014/6
_shelx_space_group_comment
;
The symmetry employed for this shelxl refinement is uniquely defined
by the following loop, which should always be used as a source of
symmetry information in preference to the above space-group names.
They are only intended as comments.
;
_shelx_estimated_absorpt_t_max 0.967
_shelx_estimated_absorpt_t_min 0.907
_olex2_refinement_description
;
1. Twinned data refinement
 Scales: 1.1(7) -0.1(7)
2. Fixed Uiso
 At 1.2 times of:
  All C(H) groups, All C(H,H) groups, All N(H,H) groups
3.a Secondary CH2 refined with riding coordinates:
 N1(H1A,H1B), C1(H1C,H1D)
3.b Aromatic/amide H refined with riding coordinates:
 C3(H3), C6(H6), C7(H7), C8(H8), C9(H9)
;
_olex2_diffrn_ambient_temperature_device 'Oxford Cryosystems'
_olex2_exptl_crystal_mounting_method 'The crystal was mounted on a nylon loop with paratone oil'
_olex2_submission_original_sample_id 1
_olex2_submission_special_instructions 'No special instructions were received'

loop_
_space_group_symop_operation_xyz
'x, y, z'
'-x, -y, z+1/2'
'-x+1/2, y, z+1/2'
'x+1/2, -y, z'

loop_
_atom_site_label
_atom_site_type_symbol
_atom_site_fract_x
_atom_site_fract_y
_atom_site_fract_z
_atom_site_U_iso_or_equiv
_atom_site_adp_type
_atom_site_occupancy
_atom_site_site_symmetry_order
_atom_site_calc_flag
_atom_site_refinement_flags_posn
O1 O 0.2982(2) -0.0307(6) 0.9565(4) 0.0183(8) Uani 1 1 d .
O2 O 0.1716(2) 0.5946(6) 0.8568(5) 0.0284(9) Uani 1 1 d .
N1 N 0.2082(2) 0.0283(7) 0.7503(4) 0.0179(9) Uani 1 1 d .
H1A H 0.2137 0.0184 0.6531 0.021 Uiso 1 1 calc R
H1B H 0.1910 -0.1060 0.7840 0.021 Uiso 1 1 calc R
N2 N 0.2736(2) 0.3406(7) 0.8528(5) 0.0194(9) Uani 1 1 d .
N3 N 0.3308(3) 0.5010(7) 0.8842(5) 0.0245(10) Uani 1 1 d .
C1 C 0.1518(3) 0.2088(8) 0.7876(6) 0.0211(10) Uani 1 1 d .
H1C H 0.1163 0.1580 0.8648 0.025 Uiso 1 1 calc R
H1D H 0.1204 0.2501 0.7023 0.025 Uiso 1 1 calc R
C2 C 0.1996(3) 0.4072(8) 0.8383(6) 0.0203(10) Uani 1 1 d .
C3 C 0.3988(3) 0.4469(8) 0.8346(6) 0.0255(12) Uani 1 1 d .
H3 H 0.4404 0.5431 0.8610 0.031 Uiso 1 1 calc R
C4 C 0.4193(3) 0.2572(9) 0.7436(6) 0.0223(10) Uani 1 1 d .
C5 C 0.3652(3) 0.0787(8) 0.7217(5) 0.0186(10) Uani 1 1 d .
C6 C 0.3854(3) -0.0914(10) 0.6276(5) 0.0228(11) Uani 1 1 d .
H6 H 0.3498 -0.2102 0.6110 0.027 Uiso 1 1 calc R
C7 C 0.4566(3) -0.0926(10) 0.5570(6) 0.0278(12) Uani 1 1 d .
H7 H 0.4691 -0.2107 0.4925 0.033 Uiso 1 1 calc R
C8 C 0.5098(3) 0.0801(11) 0.5810(7) 0.0330(13) Uani 1 1 d .
H8 H 0.5588 0.0780 0.5340 0.040 Uiso 1 1 calc R
C9 C 0.4914(3) 0.2534(10) 0.6727(7) 0.0299(12) Uani 1 1 d .
H9 H 0.5277 0.3710 0.6881 0.036 Uiso 1 1 calc R
B1 B 0.2901(3) 0.0916(9) 0.8238(5) 0.0159(10) Uani 1 1 d .
H1 H 0.306(5) -0.161(16) 0.945(8) 0.033(19) Uiso 1 1 d .

loop_
_atom_site_aniso_label
_atom_site_aniso_U_11
_atom_site_aniso_U_22
_atom_site_aniso_U_33
_atom_site_aniso_U_23
_atom_site_aniso_U_13
_atom_site_aniso_U_12
O1 0.0225(17) 0.0160(17) 0.0165(17) -0.0048(14) -0.0002(13) 0.0012(13)
O2 0.0262(19) 0.0165(16) 0.042(2) 0.0011(17) 0.0045(16) 0.0038(14)
N1 0.020(2) 0.0161(18) 0.0174(19) 0.0006(16) -0.0009(15) 0.0002(15)
N2 0.018(2) 0.0135(18) 0.026(2) -0.0043(17) -0.0004(16) -0.0029(15)
N3 0.027(2) 0.0135(18) 0.033(2) -0.0025(18) -0.0024(18) -0.0045(17)
C1 0.019(2) 0.017(2) 0.027(2) -0.0013(19) 0.0012(19) 0.0018(19)
C2 0.023(2) 0.015(2) 0.022(2) 0.002(2) 0.0032(19) -0.0015(18)
C3 0.021(3) 0.021(2) 0.035(3) 0.002(2) -0.004(2) -0.0047(19)
C4 0.019(2) 0.022(2) 0.026(2) 0.005(2) -0.0013(18) -0.0020(18)
C5 0.016(2) 0.021(2) 0.018(2) 0.0038(18) -0.0004(18) 0.0005(17)
C6 0.024(3) 0.027(3) 0.017(2) 0.0009(19) 0.0012(19) 0.0031(18)
C7 0.021(3) 0.040(3) 0.022(3) 0.001(2) 0.005(2) 0.011(2)
C8 0.017(2) 0.044(3) 0.038(3) 0.013(3) 0.005(2) 0.007(2)
C9 0.018(2) 0.034(3) 0.037(3) 0.012(2) 0.001(2) -0.001(2)
B1 0.019(3) 0.015(2) 0.014(2) -0.0071(19) 0.0031(19) -0.0008(19)

loop_
_atom_type_symbol
_atom_type_description
_atom_type_scat_dispersion_real
_atom_type_scat_dispersion_imag
_atom_type_scat_source
C C 0.0181 0.0091 'International Tables Vol C Tables 4.2.6.8 and 6.1.1.4'
H H 0.0000 0.0000 'International Tables Vol C Tables 4.2.6.8 and 6.1.1.4'
B B 0.0090 0.0039 'International Tables Vol C Tables 4.2.6.8 and 6.1.1.4'
N N 0.0311 0.0180 'International Tables Vol C Tables 4.2.6.8 and 6.1.1.4'
O O 0.0492 0.0322 'International Tables Vol C Tables 4.2.6.8 and 6.1.1.4'

loop_
_geom_angle_atom_site_label_1
_geom_angle_atom_site_label_2
_geom_angle_atom_site_label_3
_geom_angle
B1 O1 H1 113(6)
H1A N1 H1B 108.5
C1 N1 H1A 110.2
C1 N1 H1B 110.2
C1 N1 B1 107.5(4)
B1 N1 H1A 110.2
B1 N1 H1B 110.2
N3 N2 B1 124.5(4)
C2 N2 N3 118.9(4)
C2 N2 B1 116.4(4)
C3 N3 N2 112.9(4)
N1 C1 H1C 110.4
N1 C1 H1D 110.4
N1 C1 C2 106.5(4)
H1C C1 H1D 108.6
C2 C1 H1C 110.4
C2 C1 H1D 110.4
O2 C2 N2 128.9(5)
O2 C2 C1 122.7(5)
N2 C2 C1 108.3(4)
N3 C3 H3 115.9
N3 C3 C4 128.1(5)
C4 C3 H3 115.9
C5 C4 C3 120.3(5)
C9 C4 C3 119.9(5)
C9 C4 C5 119.8(5)
C4 C5 B1 113.9(4)
C6 C5 C4 118.2(5)
C6 C5 B1 127.6(4)
C5 C6 H6 119.2
C5 C6 C7 121.6(5)
C7 C6 H6 119.2
C6 C7 H7 120.0
C6 C7 C8 119.9(5)
C8 C7 H7 120.0
C7 C8 H8 119.9
C9 C8 C7 120.2(5)
C9 C8 H8 119.9
C4 C9 H9 119.8
C8 C9 C4 120.3(5)
C8 C9 H9 119.8
O1 B1 N1 109.2(4)
O1 B1 N2 111.0(4)
O1 B1 C5 113.8(4)
N2 B1 N1 98.0(4)
N2 B1 C5 107.4(4)
C5 B1 N1 116.3(4)

loop_
_geom_bond_atom_site_label_1
_geom_bond_atom_site_label_2
_geom_bond_distance
O1 B1 1.439(7)
O1 H1 0.80(9)
O2 C2 1.231(6)
N1 H1A 0.9100
N1 H1B 0.9100
N1 C1 1.491(6)
N1 B1 1.611(6)
N2 N3 1.404(6)
N2 C2 1.340(7)
N2 B1 1.538(6)
N3 C3 1.298(8)
C1 H1C 0.9900
C1 H1D 0.9900
C1 C2 1.518(7)
C3 H3 0.9500
C3 C4 1.457(8)
C4 C5 1.429(7)
C4 C9 1.406(8)
C5 C6 1.385(8)
C5 B1 1.605(7)
C6 H6 0.9500
C6 C7 1.390(7)
C7 H7 0.9500
C7 C8 1.397(9)
C8 H8 0.9500
C8 C9 1.377(10)
C9 H9 0.9500

loop_
_geom_hbond_atom_site_label_D
_geom_hbond_atom_site_label_H
_geom_hbond_atom_site_label_A
_geom_hbond_distance_DH
_geom_hbond_distance_HA
_geom_hbond_distance_DA
_geom_hbond_angle_DHA
_geom_hbond_site_symmetry_A
N1 H1A O1 0.91 1.86 2.755(5) 166.6 3_554
N1 H1B O2 0.91 1.94 2.843(6) 170.9 1_545

loop_
_geom_torsion_atom_site_label_1
_geom_torsion_atom_site_label_2
_geom_torsion_atom_site_label_3
_geom_torsion_atom_site_label_4
_geom_torsion
N1 C1 C2 O2 168.9(5)
N1 C1 C2 N2 -9.3(6)
N2 N3 C3 C4 5.8(8)
N3 N2 C2 O2 -4.7(9)
N3 N2 C2 C1 173.3(4)
N3 N2 B1 O1 82.4(6)
N3 N2 B1 N1 -163.5(4)
N3 N2 B1 C5 -42.6(6)
N3 C3 C4 C5 -12.7(8)
N3 C3 C4 C9 164.9(6)
C1 N1 B1 O1 98.4(4)
C1 N1 B1 N2 -17.2(4)
C1 N1 B1 C5 -131.2(4)
C2 N2 N3 C3 -151.1(5)
C2 N2 B1 O1 -101.7(5)
C2 N2 B1 N1 12.5(5)
C2 N2 B1 C5 133.3(5)
C3 C4 C5 C6 176.3(5)
C3 C4 C5 B1 -9.2(7)
C3 C4 C9 C8 -176.9(5)
C4 C5 C6 C7 0.8(7)
C4 C5 B1 O1 -92.1(5)
C4 C5 B1 N1 139.7(4)
C4 C5 B1 N2 31.2(6)
C5 C4 C9 C8 0.8(8)
C5 C6 C7 C8 0.4(8)
C6 C5 B1 O1 81.8(6)
C6 C5 B1 N1 -46.4(7)
C6 C5 B1 N2 -154.9(5)
C6 C7 C8 C9 -1.1(8)
C7 C8 C9 C4 0.5(8)
C9 C4 C5 C6 -1.4(7)
C9 C4 C5 B1 173.1(4)
B1 N1 C1 C2 17.0(5)
B1 N2 N3 C3 24.7(7)
B1 N2 C2 O2 179.1(5)
B1 N2 C2 C1 -2.8(6)
B1 C5 C6 C7 -172.8(5)

loop_
_twin_individual_id
_twin_individual_mass_fraction_refined
1 1.1(7)
2 -0.1(7)
